data_7235288
loop_
_publ_author_name
'Singha, Raju'
'Dhara, Shubhendu'
'Ray, Jayanta K.'

_publ_section_title
;
 Highly stereo-selective synthesis of
 (Z)-2,3-diiodo-1,4-diarylbut-2-ene-1,4-diones via oxidative iodination of
 1,4-diarylbuta-1,3-diynes
;
_journal_issue 46
_journal_name_full 'RSC Advances'
_journal_page_first 23989
_journal_paper_doi 10.1039/c3ra44965c
_journal_volume 3
_journal_year 2013
_chemical_formula_sum 'C32 H20 I4 O4'
_chemical_formula_weight 976.08
_space_group_IT_number 15
_space_group_name_Hall '-C 2yc'
_space_group_name_H-M_alt 'C 1 2/c 1'
_symmetry_cell_setting monoclinic
_symmetry_space_group_name_H-M 'C 1 2/c 1'
_atom_sites_solution_hydrogens geom
_atom_sites_solution_primary direct
_atom_sites_solution_secondary difmap
_audit_creation_method SHELXL-97
_cell_angle_alpha 90.00
_cell_angle_beta 92.501(7)
_cell_angle_gamma 90.00
_cell_formula_units_Z 2
_cell_length_a 15.590(4)
_cell_length_b 7.2248(16)
_cell_length_c 14.053(3)
_cell_measurement_temperature 293(2)
_cell_volume 1581.3(6)
_computing_structure_refinement 'SHELXL-97 (Sheldrick, 2008)'
_diffrn_ambient_temperature 293(2)
_diffrn_measured_fraction_theta_full 0.998
_diffrn_measured_fraction_theta_max 0.998
_diffrn_radiation_monochromator graphite
_diffrn_radiation_source 'fine-focus sealed tube'
_diffrn_radiation_type MoK\a
_diffrn_radiation_wavelength 0.71073
_diffrn_reflns_av_R_equivalents 0.0334
_diffrn_reflns_av_sigmaI/netI 0.0230
_diffrn_reflns_limit_h_max 19
_diffrn_reflns_limit_h_min -19
_diffrn_reflns_limit_k_max 8
_diffrn_reflns_limit_k_min -8
_diffrn_reflns_limit_l_max 17
_diffrn_reflns_limit_l_min -15
_diffrn_reflns_number 9679
_diffrn_reflns_theta_full 26.27
_diffrn_reflns_theta_max 26.27
_diffrn_reflns_theta_min 2.62
_exptl_absorpt_coefficient_mu 3.975
_exptl_crystal_density_diffrn 2.050
_exptl_crystal_density_method 'not measured'
_exptl_crystal_F_000 912
_refine_diff_density_max 0.478
_refine_diff_density_min -0.607
_refine_diff_density_rms 0.084
_refine_ls_extinction_method none
_refine_ls_goodness_of_fit_ref 1.042
_refine_ls_hydrogen_treatment mixed
_refine_ls_matrix_type full
_refine_ls_number_parameters 91
_refine_ls_number_reflns 1594
_refine_ls_number_restraints 0
_refine_ls_restrained_S_all 1.042
_refine_ls_R_factor_all 0.0352
_refine_ls_R_factor_gt 0.0257
_refine_ls_shift/su_max 0.005
_refine_ls_shift/su_mean 0.001
_refine_ls_structure_factor_coef Fsqd
_refine_ls_weighting_details 'calc w=1/[\s^2^(Fo^2^)+(0.0319P)^2^+1.1945P] where P=(Fo^2^+2Fc^2^)/3'
_refine_ls_weighting_scheme calc
_refine_ls_wR_factor_gt 0.0580
_refine_ls_wR_factor_ref 0.0625
_reflns_number_gt 1325
_reflns_number_total 1594
_reflns_threshold_expression >2\s(I)
_cod_data_source_file c3ra44965c.cif
_cod_data_source_block rs-1
_cod_depositor_comments
;
The following automatic conversions were performed:

data item '_symmetry_cell_setting' value 'Monoclinic' was changed to
'monoclinic' in accordance with the
/home/saulius/struct/COD-crude-data/automatic-downloads/DataCite-retrospective/RSC/depositions/lib/dictionaries/cif_core.dic
dictionary named 'cif_core.dic' version 2.4.2 last updated on
2011-04-26.

Automatic conversion script
Id: cif_fix_values 6909 2019-04-08 15:41:33Z antanas 
;
_cod_original_cell_volume 1581.4(6)
_cod_original_sg_symbol_H-M C2/c
_cod_database_code 7235288

loop_
_symmetry_equiv_pos_as_xyz
'x, y, z'
'-x, y, -z+1/2'
'x+1/2, y+1/2, z'
'-x+1/2, y+1/2, -z+1/2'
'-x, -y, -z'
'x, -y, z-1/2'
'-x+1/2, -y+1/2, -z'
'x+1/2, -y+1/2, z-1/2'

loop_
_atom_site_label
_atom_site_type_symbol
_atom_site_fract_x
_atom_site_fract_y
_atom_site_fract_z
_atom_site_U_iso_or_equiv
_atom_site_adp_type
_atom_site_occupancy
_atom_site_symmetry_multiplicity
_atom_site_calc_flag
_atom_site_refinement_flags
I1 I 0.453689(17) 0.15960(3) 0.626623(18) 0.05496(12) Uani 1 1 d .
O1 O 0.53351(18) -0.3292(4) 0.6176(2) 0.0641(8) Uani 1 1 d .
C1 C 0.3821(2) -0.3192(4) 0.6261(2) 0.0395(8) Uani 1 1 d .
C7 C 0.4710(2) -0.2515(5) 0.6474(2) 0.0374(7) Uani 1 1 d .
C8 C 0.4843(2) -0.0786(4) 0.7057(2) 0.0350(7) Uani 1 1 d .
C2 C 0.3657(2) -0.4294(5) 0.5460(2) 0.0456(8) Uani 1 1 d .
H2 H 0.4097 -0.4577 0.5057 0.055 Uiso 1 1 calc R
C6 C 0.3160(2) -0.2755(6) 0.6851(3) 0.0539(9) Uani 1 1 d .
H6 H 0.3264 -0.2001 0.7379 0.065 Uiso 1 1 calc R
C3 C 0.2836(3) -0.4966(5) 0.5267(3) 0.0598(11) Uani 1 1 d .
H3 H 0.2724 -0.5698 0.4732 0.072 Uiso 1 1 calc R
C5 C 0.2342(3) -0.3451(7) 0.6646(4) 0.0720(13) Uani 1 1 d .
H5 H 0.1898 -0.3168 0.7043 0.086 Uiso 1 1 calc R
C4 C 0.2184(3) -0.4556(7) 0.5863(4) 0.0697(13) Uani 1 1 d .
H4 H 0.1636 -0.5028 0.5735 0.084 Uiso 1 1 calc R

loop_
_atom_site_aniso_label
_atom_site_aniso_U_11
_atom_site_aniso_U_22
_atom_site_aniso_U_33
_atom_site_aniso_U_23
_atom_site_aniso_U_13
_atom_site_aniso_U_12
I1 0.0767(2) 0.04056(17) 0.04721(17) 0.01343(11) -0.00250(12) 0.00508(12)
O1 0.0561(16) 0.069(2) 0.0670(19) -0.0309(15) 0.0037(14) 0.0114(14)
C1 0.0517(19) 0.0300(18) 0.0364(18) 0.0056(14) -0.0008(15) 0.0001(14)
C7 0.0516(19) 0.0342(18) 0.0263(16) -0.0018(14) 0.0013(14) 0.0049(15)
C8 0.0434(17) 0.0274(16) 0.0344(17) 0.0033(13) 0.0027(13) 0.0027(13)
C2 0.064(2) 0.0324(19) 0.040(2) -0.0008(15) -0.0037(16) 0.0030(16)
C6 0.058(2) 0.063(3) 0.041(2) -0.0039(19) 0.0100(17) -0.0058(19)
C3 0.082(3) 0.040(2) 0.055(2) 0.0028(19) -0.019(2) -0.013(2)
C5 0.061(3) 0.087(4) 0.070(3) 0.007(3) 0.018(2) -0.014(2)
C4 0.064(3) 0.068(3) 0.075(3) 0.016(3) -0.012(2) -0.024(2)

loop_
_atom_type_symbol
_atom_type_description
_atom_type_scat_dispersion_real
_atom_type_scat_dispersion_imag
_atom_type_scat_source
C C 0.0033 0.0016 'International Tables Vol C Tables 4.2.6.8 and 6.1.1.4'
H H 0.0000 0.0000 'International Tables Vol C Tables 4.2.6.8 and 6.1.1.4'
O O 0.0106 0.0060 'International Tables Vol C Tables 4.2.6.8 and 6.1.1.4'
I I -0.4742 1.8119 'International Tables Vol C Tables 4.2.6.8 and 6.1.1.4'

loop_
_geom_angle_atom_site_label_1
_geom_angle_atom_site_label_2
_geom_angle_atom_site_label_3
_geom_angle
_geom_angle_site_symmetry_1
C6 C1 C2 119.9(3) .
C6 C1 C7 121.0(3) .
C2 C1 C7 119.1(3) .
O1 C7 C1 122.2(3) .
O1 C7 C8 118.6(3) .
C1 C7 C8 119.2(3) .
C8 C8 C7 123.47(17) 2_656
C8 C8 I1 124.64(9) 2_656
C7 C8 I1 111.8(2) .
C3 C2 C1 119.6(4) .
C1 C6 C5 119.6(4) .
C4 C3 C2 120.4(4) .
C4 C5 C6 120.5(4) .
C5 C4 C3 120.1(4) .

loop_
_geom_bond_atom_site_label_1
_geom_bond_atom_site_label_2
_geom_bond_distance
_geom_bond_site_symmetry_2
I1 C8 2.092(3) .
O1 C7 1.214(4) .
C1 C6 1.387(5) .
C1 C2 1.393(5) .
C1 C7 1.488(5) .
C7 C8 1.503(5) .
C8 C8 1.318(6) 2_656
C2 C3 1.385(5) .
C6 C5 1.389(6) .
C3 C4 1.376(6) .
C5 C4 1.373(7) .
